data_4302147
loop_
_publ_author_name
'Pierre Thu\'ery'

_publ_section_title
;
Lanthanide Complexes with Cucurbit[n]urils (n= 5, 6, 7) and Perrhenate
Ligands: New Examples of Encapsulation of Perrhenate Anions
;
_journal_name_full 'Inorganic Chemistry'
_journal_page_first 4497
_journal_page_last 4513
_journal_paper_doi 10.1021/ic900328z
_journal_volume 48
_journal_year 2009
_chemical_formula_sum 'C36 H50 Ce2 N27 O40 Re3'
_chemical_formula_weight 2339.87
_space_group_IT_number 33
_symmetry_cell_setting orthorhombic
_symmetry_space_group_name_Hall 'P 2c -2n'
_symmetry_space_group_name_H-M 'P n a 21'
_atom_sites_solution_hydrogens geom
_atom_sites_solution_primary direct
_atom_sites_solution_secondary difmap
_audit_creation_method SHELXL-97
_cell_angle_alpha 90.00
_cell_angle_beta 90.00
_cell_angle_gamma 90.00
_cell_formula_units_Z 4
_cell_length_a 12.0805(3)
_cell_length_b 21.5528(7)
_cell_length_c 23.6878(8)
_cell_measurement_reflns_used 104509
_cell_measurement_temperature 100(2)
_cell_measurement_theta_max 25.68
_cell_measurement_theta_min 3.22
_cell_volume 6167.6(3)
_computing_cell_refinement 'HKL2000 (Otwinowski & Minor, 1997)'
_computing_data_collection 'COLLECT (Nonius, 1998)'
_computing_data_reduction 'HKL2000 (Otwinowski & Minor, 1997)'
_computing_molecular_graphics 'SHELXTL (Sheldrick, 1999)'
_computing_publication_material 'SHELXTL (Sheldrick, 1999); PLATON (Spek, 2003)'
_computing_structure_refinement 'SHELXL-97 (Sheldrick, 1997)'
_computing_structure_solution 'SHELXS-97 (Sheldrick, 1997)'
_diffrn_ambient_temperature 100(2)
_diffrn_measured_fraction_theta_full 0.998
_diffrn_measured_fraction_theta_max 0.998
_diffrn_measurement_device_type 'Nonius Kappa-CCD area-detector diffractometer'
_diffrn_measurement_method 'two \f and two \w scans with 2\% steps (339 frames)'
_diffrn_radiation_monochromator graphite
_diffrn_radiation_source 'fine-focus sealed tube'
_diffrn_radiation_type MoK\a
_diffrn_radiation_wavelength 0.71073
_diffrn_reflns_av_R_equivalents 0.0424
_diffrn_reflns_av_sigmaI/netI 0.0393
_diffrn_reflns_limit_h_max 14
_diffrn_reflns_limit_h_min -14
_diffrn_reflns_limit_k_max 26
_diffrn_reflns_limit_k_min -26
_diffrn_reflns_limit_l_max 28
_diffrn_reflns_limit_l_min -28
_diffrn_reflns_number 104509
_diffrn_reflns_theta_full 25.68
_diffrn_reflns_theta_max 25.68
_diffrn_reflns_theta_min 3.22
_diffrn_standards_decay_% 0
_diffrn_standards_interval_time 0
_diffrn_standards_number 0
_exptl_absorpt_coefficient_mu 7.444
_exptl_absorpt_correction_T_max 0.594
_exptl_absorpt_correction_T_min 0.392
_exptl_absorpt_correction_type multi-scan
_exptl_absorpt_process_details 'SCALEPACK (Otwinowski & Minor, 1997)'
_exptl_crystal_colour colourless
_exptl_crystal_density_diffrn 2.520
_exptl_crystal_density_method 'not measured'
_exptl_crystal_description parallelepiped
_exptl_crystal_F_000 4464
_exptl_crystal_size_max 0.12
_exptl_crystal_size_mid 0.10
_exptl_crystal_size_min 0.07
_refine_diff_density_max 3.462
_refine_diff_density_min -5.125
_refine_diff_density_rms 0.189
_refine_ls_abs_structure_details 'Flack H D (1983), Acta Cryst. A39, 876-881'
_refine_ls_abs_structure_Flack 0.487(7)
_refine_ls_extinction_method none
_refine_ls_goodness_of_fit_ref 1.044
_refine_ls_hydrogen_treatment constr
_refine_ls_matrix_type full
_refine_ls_number_parameters 974
_refine_ls_number_reflns 11215
_refine_ls_number_restraints 25
_refine_ls_restrained_S_all 1.048
_refine_ls_R_factor_all 0.0437
_refine_ls_R_factor_gt 0.0385
_refine_ls_shift/su_max 0.001
_refine_ls_shift/su_mean 0.000
_refine_ls_structure_factor_coef Fsqd
_refine_ls_weighting_details 'calc w=1/[\s^2^(Fo^2^)+(0.0495P)^2^+46.8834P] where P=(Fo^2^+2Fc^2^)/3'
_refine_ls_weighting_scheme calc
_refine_ls_wR_factor_gt 0.0927
_refine_ls_wR_factor_ref 0.0954
_reflns_number_gt 10371
_reflns_number_total 11215
_reflns_threshold_expression >2sigma(I)
_cod_data_source_file ic900328z_si_001_06.cif
_cod_data_source_block 6
_cod_database_code 4302147

loop_
_symmetry_equiv_pos_as_xyz
'x, y, z'
'-x, -y, z+1/2'
'x+1/2, -y+1/2, z'
'-x+1/2, y+1/2, z+1/2'

loop_
_atom_site_label
_atom_site_type_symbol
_atom_site_fract_x
_atom_site_fract_y
_atom_site_fract_z
_atom_site_U_iso_or_equiv
_atom_site_adp_type
_atom_site_occupancy
_atom_site_symmetry_multiplicity
_atom_site_calc_flag
_atom_site_refinement_flags
_atom_site_disorder_assembly
_atom_site_disorder_group
Ce1 Ce 0.50940(5) 0.07840(3) 0.83472(3) 0.01950(13) Uani 1 1 d . . .
Ce2 Ce -0.04533(4) -0.04293(3) 0.68407(2) 0.01947(13) Uani 1 1 d . . .
Re1 Re 0.26367(3) -0.020818(18) 0.751649(19) 0.01977(10) Uani 1 1 d . . .
Re2 Re 0.44037(7) 0.23690(3) 0.52164(3) 0.05786(19) Uani 1 1 d . . .
Re3 Re 0.35221(3) 0.298748(19) 0.979850(18) 0.02195(10) Uani 1 1 d . . .
O1 O 0.3671(6) 0.1644(4) 0.8097(3) 0.0241(16) Uani 1 1 d . . .
O2 O -0.0700(6) 0.0608(3) 0.7357(3) 0.0246(17) Uani 1 1 d . . .
O3 O 0.3832(6) 0.0855(3) 0.9191(3) 0.0234(16) Uani 1 1 d . . .
O4 O -0.0160(6) -0.0497(3) 0.8486(3) 0.0256(17) Uani 1 1 d . . .
O5 O 0.4624(6) -0.0335(3) 0.8680(3) 0.0248(17) Uani 1 1 d . . .
O6 O 0.0829(6) -0.1984(3) 0.8548(3) 0.0235(16) Uani 1 1 d . . .
O7 O 0.6023(5) -0.0915(3) 0.7338(3) 0.0194(15) Uani 1 1 d . . .
O8 O 0.1588(6) -0.2223(3) 0.7294(3) 0.0229(16) Uani 1 1 d . . .
O9 O 0.5849(6) -0.0152(4) 0.6128(4) 0.0301(18) Uani 1 1 d . . .
O10 O 0.1160(6) -0.0987(3) 0.6314(3) 0.0227(16) Uani 1 1 d . . .
O11 O 0.4465(6) 0.1021(3) 0.6636(3) 0.0252(17) Uani 1 1 d . . .
O12 O -0.0147(6) 0.0394(3) 0.6148(3) 0.0238(17) Uani 1 1 d . . .
O13 O 0.6000(6) 0.1593(4) 0.7653(4) 0.0324(19) Uani 1 1 d . . .
O14 O 0.7134(6) 0.1166(3) 0.8244(4) 0.0303(18) Uani 1 1 d . . .
O15 O 0.7739(7) 0.1855(4) 0.7654(4) 0.042(2) Uani 1 1 d . . .
O16 O 0.6298(7) 0.0425(4) 0.9152(3) 0.0305(19) Uani 1 1 d . . .
O17 O 0.6766(6) -0.0072(4) 0.8396(3) 0.0260(16) Uani 1 1 d . . .
O18 O 0.7449(8) -0.0362(5) 0.9196(4) 0.048(3) Uani 1 1 d . . .
O19 O -0.1061(8) -0.0739(4) 0.5824(4) 0.038(2) Uani 1 1 d . . .
O20 O -0.1405(6) -0.1422(4) 0.6464(3) 0.0285(17) Uani 1 1 d . . .
O21 O -0.1744(8) -0.1632(4) 0.5590(4) 0.041(2) Uani 1 1 d . . .
O22 O 0.5559(6) 0.1765(4) 0.8901(4) 0.035(2) Uani 1 1 d . . .
H22A H 0.5448 0.1569 0.9193 0.042 Uiso 1 1 d R . .
H22B H 0.5135 0.2121 0.9009 0.042 Uiso 1 1 d R . .
O23 O 0.5525(6) 0.0321(3) 0.7419(3) 0.0260(17) Uani 1 1 d . . .
H23A H 0.5474 -0.0043 0.7412 0.031 Uiso 1 1 d R . .
H23B H 0.5216 0.0419 0.7094 0.031 Uiso 1 1 d R . .
O24 O 0.0298(6) -0.1228(3) 0.7482(3) 0.0228(15) Uani 1 1 d . . .
H24A H 0.0871 -0.1477 0.7386 0.027 Uiso 1 1 d R . .
H24B H -0.0022 -0.1453 0.7681 0.027 Uiso 1 1 d R . .
O25 O -0.1795(6) -0.0719(3) 0.7609(3) 0.0295(18) Uani 1 1 d . . .
H25A H -0.2419 -0.0741 0.7707 0.035 Uiso 1 1 d R . .
H25B H -0.1602 -0.1122 0.7719 0.035 Uiso 1 1 d R . .
O26 O -0.2268(6) 0.0061(4) 0.6641(4) 0.043(2) Uani 1 1 d . . .
H26A H -0.2798 -0.0156 0.6510 0.052 Uiso 1 1 d R . .
H26B H -0.2589 0.0356 0.6797 0.052 Uiso 1 1 d R . .
O27 O 0.3226(6) 0.0390(3) 0.7903(3) 0.0249(17) Uani 1 1 d . . .
O28 O 0.1409(6) 0.0015(3) 0.7201(3) 0.0223(16) Uani 1 1 d . . .
O29 O 0.2397(6) -0.0828(4) 0.7952(4) 0.038(2) Uani 1 1 d . . .
O30 O 0.3559(7) -0.0435(4) 0.7008(4) 0.038(2) Uani 1 1 d . . .
O31 O 0.4594(13) 0.2139(7) 0.5893(6) 0.089(3) Uani 1 1 d U . .
O32 O 0.3003(12) 0.2571(6) 0.5074(7) 0.089(3) Uani 1 1 d U . .
O33 O 0.4465(10) 0.1718(5) 0.4805(6) 0.074(3) Uani 1 1 d . . .
O34 O 0.5387(10) 0.2893(5) 0.4982(5) 0.065(3) Uani 1 1 d . . .
O35 O 0.4197(7) 0.2716(4) 0.9199(4) 0.0349(19) Uani 1 1 d . . .
O36 O 0.4042(7) 0.2618(4) 1.0388(4) 0.037(2) Uani 1 1 d . . .
O37 O 0.2099(6) 0.2873(3) 0.9742(3) 0.0270(17) Uani 1 1 d . . .
O38 O 0.3783(6) 0.3767(3) 0.9845(4) 0.0305(18) Uani 1 1 d . . .
O39 O -0.2297(12) 0.1096(7) 0.5805(6) 0.095(4) Uani 1 1 d U . .
H39A H -0.2608 0.1317 0.6028 0.114 Uiso 1 1 d R . .
H39B H -0.1669 0.1272 0.5780 0.114 Uiso 1 1 d R . .
O40 O 0.6418(12) 0.1884(7) 0.6471(7) 0.091(4) Uani 1 1 d U . .
N1 N 0.2204(7) 0.1760(4) 0.7477(4) 0.0235(19) Uani 1 1 d . . .
N2 N 0.1847(7) 0.1724(4) 0.8377(4) 0.0237(19) Uani 1 1 d . . .
N3 N 0.0196(7) 0.1129(4) 0.8069(4) 0.0220(19) Uani 1 1 d . . .
N4 N 0.0341(7) 0.1493(4) 0.7185(4) 0.026(2) Uani 1 1 d . . .
N5 N 0.1961(7) 0.1011(4) 0.9180(4) 0.023(2) Uani 1 1 d . . .
N6 N 0.2610(7) 0.0157(4) 0.9562(4) 0.024(2) Uani 1 1 d . . .
N7 N 0.0954(8) -0.0415(4) 0.9279(4) 0.023(2) Uani 1 1 d . . .
N8 N 0.0314(7) 0.0453(4) 0.8871(4) 0.022(2) Uani 1 1 d . . .
N9 N 0.3526(7) -0.0814(4) 0.9347(4) 0.0219(19) Uani 1 1 d . . .
N10 N 0.4245(7) -0.1387(4) 0.8655(4) 0.0161(17) Uani 1 1 d . . .
N11 N 0.2727(8) -0.2124(4) 0.8688(4) 0.023(2) Uani 1 1 d . . .
N12 N 0.1846(7) -0.1415(4) 0.9199(4) 0.0220(19) Uani 1 1 d . . .
N13 N 0.4941(7) -0.1690(4) 0.7751(4) 0.0201(19) Uani 1 1 d . . .
N14 N 0.5155(7) -0.1682(4) 0.6819(4) 0.0209(19) Uani 1 1 d . . .
N15 N 0.3253(7) -0.2065(4) 0.6818(4) 0.0211(18) Uani 1 1 d . . .
N16 N 0.3285(6) -0.2343(4) 0.7716(4) 0.0183(18) Uani 1 1 d . . .
N17 N 0.4783(7) -0.1039(4) 0.5993(4) 0.0235(19) Uani 1 1 d . . .
N18 N 0.4255(7) -0.0147(4) 0.5605(4) 0.0195(18) Uani 1 1 d . . .
N19 N 0.2344(7) -0.0460(4) 0.5717(3) 0.0180(18) Uani 1 1 d . . .
N20 N 0.2844(6) -0.1387(4) 0.6031(4) 0.0172(18) Uani 1 1 d . . .
N21 N 0.3388(7) 0.0843(4) 0.5843(4) 0.024(2) Uani 1 1 d . . .
N22 N 0.2745(7) 0.1459(4) 0.6521(4) 0.025(2) Uani 1 1 d . . .
N23 N 0.0838(8) 0.1315(4) 0.6209(4) 0.026(2) Uani 1 1 d . . .
N24 N 0.1458(7) 0.0549(4) 0.5667(4) 0.0201(19) Uani 1 1 d . . .
N25 N 0.7010(7) 0.1545(4) 0.7852(5) 0.028(2) Uani 1 1 d . . .
N26 N 0.6871(7) -0.0015(5) 0.8914(4) 0.027(2) Uani 1 1 d . . .
N27 N -0.1415(8) -0.1277(4) 0.5955(4) 0.030(2) Uani 1 1 d . . .
C1 C 0.2663(9) 0.1701(5) 0.7985(5) 0.024(2) Uani 1 1 d . . .
C2 C 0.0759(9) 0.1747(5) 0.8126(5) 0.027(3) Uani 1 1 d . . .
H2 H 0.0282 0.2058 0.8305 0.032 Uiso 1 1 calc R . .
C3 C 0.1036(8) 0.1912(4) 0.7508(5) 0.022(2) Uani 1 1 d . . .
H3 H 0.0889 0.2348 0.7421 0.027 Uiso 1 1 calc R . .
C4 C -0.0114(9) 0.1032(5) 0.7528(5) 0.024(2) Uani 1 1 d . . .
C5 C 0.2004(9) 0.1640(5) 0.8979(5) 0.023(2) Uani 1 1 d . . .
H5A H 0.2717 0.1814 0.9082 0.028 Uiso 1 1 calc R . .
H5B H 0.1441 0.1878 0.9175 0.028 Uiso 1 1 calc R . .
C6 C -0.0373(9) 0.0828(5) 0.8531(5) 0.024(2) Uani 1 1 d . . .
H6A H -0.0712 0.1143 0.8767 0.029 Uiso 1 1 calc R . .
H6B H -0.0963 0.0573 0.8378 0.029 Uiso 1 1 calc R . .
C7 C 0.2890(9) 0.0690(5) 0.9287(4) 0.022(2) Uani 1 1 d . . .
C8 C 0.1406(9) 0.0088(5) 0.9621(5) 0.024(2) Uani 1 1 d . . .
H8 H 0.1183 0.0052 1.0017 0.029 Uiso 1 1 calc R . .
C9 C 0.0947(8) 0.0680(5) 0.9346(4) 0.020(2) Uani 1 1 d . . .
H9 H 0.0492 0.0923 0.9608 0.024 Uiso 1 1 calc R . .
C10 C 0.0317(9) -0.0187(5) 0.8833(4) 0.022(2) Uani 1 1 d . . .
C11 C 0.3416(8) -0.0303(5) 0.9731(5) 0.023(2) Uani 1 1 d . . .
H11A H 0.4131 -0.0102 0.9771 0.027 Uiso 1 1 calc R . .
H11B H 0.3209 -0.0463 1.0099 0.027 Uiso 1 1 calc R . .
C12 C 0.0935(8) -0.1068(5) 0.9430(4) 0.025(2) Uani 1 1 d . . .
H12A H 0.0950 -0.1105 0.9838 0.030 Uiso 1 1 calc R . .
H12B H 0.0247 -0.1249 0.9298 0.030 Uiso 1 1 calc R . .
C13 C 0.4164(9) -0.0803(5) 0.8884(5) 0.025(2) Uani 1 1 d . . .
C14 C 0.3612(8) -0.1826(5) 0.8992(5) 0.023(2) Uani 1 1 d . . .
H14 H 0.4089 -0.2126 0.9185 0.028 Uiso 1 1 calc R . .
C15 C 0.2992(9) -0.1413(5) 0.9406(4) 0.023(2) Uani 1 1 d . . .
H15 H 0.3042 -0.1571 0.9793 0.028 Uiso 1 1 calc R . .
C16 C 0.1693(9) -0.1854(5) 0.8778(5) 0.025(2) Uani 1 1 d . . .
C17 C 0.5184(8) -0.1560(5) 0.8325(5) 0.021(2) Uani 1 1 d . . .
H17A H 0.5723 -0.1226 0.8340 0.026 Uiso 1 1 calc R . .
H17B H 0.5521 -0.1924 0.8493 0.026 Uiso 1 1 calc R . .
C18 C 0.2900(9) -0.2586(5) 0.8245(4) 0.021(2) Uani 1 1 d . . .
H18A H 0.3433 -0.2888 0.8380 0.025 Uiso 1 1 calc R . .
H18B H 0.2207 -0.2802 0.8181 0.025 Uiso 1 1 calc R . .
C19 C 0.5426(9) -0.1381(5) 0.7308(4) 0.023(2) Uani 1 1 d . . .
C20 C 0.4396(8) -0.2199(5) 0.6919(5) 0.019(2) Uani 1 1 d . . .
H20 H 0.4635 -0.2577 0.6724 0.023 Uiso 1 1 calc R . .
C21 C 0.4449(8) -0.2271(5) 0.7569(4) 0.019(2) Uani 1 1 d . . .
H21 H 0.4891 -0.2631 0.7683 0.022 Uiso 1 1 calc R . .
C22 C 0.2624(9) -0.2196(5) 0.7285(5) 0.022(2) Uani 1 1 d . . .
C23 C 0.5517(9) -0.1468(5) 0.6270(4) 0.022(2) Uani 1 1 d . . .
H23C H 0.6234 -0.1271 0.6313 0.026 Uiso 1 1 calc R . .
H23D H 0.5615 -0.1826 0.6028 0.026 Uiso 1 1 calc R . .
C24 C 0.2741(8) -0.1998(5) 0.6276(5) 0.022(2) Uani 1 1 d . . .
H24C H 0.1961 -0.2097 0.6311 0.026 Uiso 1 1 calc R . .
H24D H 0.3067 -0.2297 0.6019 0.026 Uiso 1 1 calc R . .
C25 C 0.5036(9) -0.0419(5) 0.5942(5) 0.025(2) Uani 1 1 d . . .
C26 C 0.3406(8) -0.0578(5) 0.5436(5) 0.022(2) Uani 1 1 d . . .
H26 H 0.3326 -0.0596 0.5024 0.026 Uiso 1 1 calc R . .
C27 C 0.3804(10) -0.1191(5) 0.5678(5) 0.026(2) Uani 1 1 d . . .
H27 H 0.3961 -0.1494 0.5380 0.031 Uiso 1 1 calc R . .
C28 C 0.2034(8) -0.0945(5) 0.6045(4) 0.018(2) Uani 1 1 d . . .
C29 C 0.4228(9) 0.0516(5) 0.5511(5) 0.023(2) Uani 1 1 d . . .
H29A H 0.4091 0.0593 0.5114 0.028 Uiso 1 1 calc R . .
H29B H 0.4949 0.0687 0.5602 0.028 Uiso 1 1 calc R . .
C30 C 0.1533(9) -0.0066(5) 0.5433(5) 0.021(2) Uani 1 1 d . . .
H30A H 0.1729 -0.0034 0.5037 0.026 Uiso 1 1 calc R . .
H30B H 0.0812 -0.0262 0.5456 0.026 Uiso 1 1 calc R . .
C31 C 0.3628(8) 0.1094(5) 0.6368(4) 0.019(2) Uani 1 1 d . . .
C32 C 0.1928(8) 0.1523(5) 0.6067(5) 0.025(2) Uani 1 1 d . . .
H32 H 0.1919 0.1944 0.5913 0.030 Uiso 1 1 calc R . .
C33 C 0.2318(9) 0.1037(6) 0.5617(5) 0.031(3) Uani 1 1 d . . .
H33 H 0.2370 0.1212 0.5236 0.037 Uiso 1 1 calc R . .
C34 C 0.0646(9) 0.0711(5) 0.6031(5) 0.022(2) Uani 1 1 d . . .
C35 C 0.2836(10) 0.1921(5) 0.6968(5) 0.026(3) Uani 1 1 d . . .
H35A H 0.2575 0.2317 0.6826 0.032 Uiso 1 1 calc R . .
H35B H 0.3610 0.1969 0.7068 0.032 Uiso 1 1 calc R . .
C36 C 0.0066(8) 0.1594(5) 0.6601(5) 0.022(2) Uani 1 1 d . . .
H36A H 0.0038 0.2037 0.6531 0.026 Uiso 1 1 calc R . .
H36B H -0.0666 0.1427 0.6529 0.026 Uiso 1 1 calc R . .

loop_
_atom_site_aniso_label
_atom_site_aniso_U_11
_atom_site_aniso_U_22
_atom_site_aniso_U_33
_atom_site_aniso_U_23
_atom_site_aniso_U_13
_atom_site_aniso_U_12
Ce1 0.0161(3) 0.0193(3) 0.0231(3) -0.0041(2) -0.0024(2) 0.0009(2)
Ce2 0.0155(3) 0.0188(3) 0.0241(3) -0.0031(2) -0.0022(2) 0.0001(2)
Re1 0.01633(19) 0.01861(19) 0.0244(2) -0.00291(18) -0.00416(19) 0.00089(15)
Re2 0.0967(5) 0.0412(3) 0.0357(3) 0.0078(3) 0.0210(3) 0.0052(3)
Re3 0.0222(2) 0.0216(2) 0.0220(2) -0.00030(18) 0.00296(18) -0.00006(16)
O1 0.017(4) 0.027(4) 0.028(4) -0.001(3) -0.003(3) -0.001(3)
O2 0.024(4) 0.023(4) 0.028(4) -0.008(3) -0.004(3) -0.003(3)
O3 0.021(4) 0.025(4) 0.025(4) -0.005(3) -0.002(3) 0.005(3)
O4 0.026(4) 0.024(4) 0.027(4) -0.006(3) 0.001(3) -0.004(3)
O5 0.025(4) 0.026(4) 0.023(4) -0.007(3) -0.001(3) 0.006(3)
O6 0.011(3) 0.023(4) 0.036(4) 0.000(3) -0.005(3) 0.000(3)
O7 0.008(3) 0.024(4) 0.027(4) 0.001(3) 0.001(3) -0.009(3)
O8 0.011(4) 0.026(4) 0.032(4) 0.000(3) -0.001(3) 0.001(3)
O9 0.026(4) 0.024(4) 0.040(5) 0.001(3) -0.006(4) 0.000(3)
O10 0.020(4) 0.026(4) 0.022(4) -0.002(3) 0.003(3) 0.005(3)
O11 0.020(4) 0.027(4) 0.029(4) -0.001(3) -0.010(3) 0.001(3)
O12 0.015(4) 0.025(4) 0.031(4) 0.001(3) -0.009(3) -0.002(3)
O13 0.026(4) 0.027(4) 0.044(5) 0.004(4) -0.003(4) -0.001(3)
O14 0.023(4) 0.022(4) 0.045(5) 0.006(4) -0.005(4) 0.008(3)
O15 0.033(5) 0.031(5) 0.064(7) 0.011(4) 0.007(4) -0.005(4)
O16 0.035(5) 0.038(5) 0.019(4) -0.011(4) -0.003(3) 0.010(4)
O17 0.029(4) 0.035(4) 0.014(4) -0.002(3) -0.001(3) 0.001(3)
O18 0.053(6) 0.053(6) 0.039(5) -0.007(5) -0.012(5) 0.031(5)
O19 0.054(6) 0.022(4) 0.039(5) 0.012(4) -0.020(4) -0.014(4)
O20 0.034(4) 0.027(4) 0.025(4) 0.004(3) 0.004(3) -0.004(3)
O21 0.053(6) 0.040(5) 0.031(5) -0.002(4) -0.011(4) -0.017(4)
O22 0.021(4) 0.038(5) 0.045(5) -0.008(4) -0.004(4) 0.003(3)
O23 0.030(4) 0.022(4) 0.025(4) 0.004(3) 0.000(3) -0.005(3)
O24 0.023(4) 0.022(4) 0.023(4) -0.003(3) 0.006(3) -0.001(3)
O25 0.020(4) 0.031(4) 0.037(5) -0.013(4) 0.011(3) 0.000(3)
O26 0.020(4) 0.027(4) 0.083(7) -0.003(5) -0.031(4) -0.001(3)
O27 0.017(4) 0.020(4) 0.037(5) -0.008(3) -0.005(3) -0.004(3)
O28 0.021(4) 0.020(4) 0.025(4) 0.002(3) -0.002(3) 0.002(3)
O29 0.020(4) 0.039(5) 0.055(6) 0.021(4) -0.008(4) -0.014(4)
O30 0.028(4) 0.046(5) 0.039(5) -0.023(4) 0.009(4) 0.006(4)
O31 0.115(6) 0.074(5) 0.078(5) 0.009(5) -0.009(5) -0.015(5)
O32 0.093(5) 0.078(5) 0.095(6) 0.013(5) 0.000(5) 0.002(5)
O33 0.094(6) 0.060(5) 0.068(5) -0.003(5) 0.007(5) -0.019(5)
O34 0.089(6) 0.043(5) 0.063(5) 0.007(4) -0.008(5) -0.013(4)
O35 0.037(5) 0.039(5) 0.028(4) -0.002(4) 0.000(4) -0.005(4)
O36 0.027(4) 0.052(6) 0.033(5) 0.011(4) -0.001(3) 0.005(4)
O37 0.024(4) 0.026(4) 0.031(4) -0.008(4) 0.010(4) 0.002(3)
O38 0.025(4) 0.026(4) 0.041(5) -0.010(4) 0.017(4) -0.005(3)
O39 0.099(8) 0.087(7) 0.099(8) 0.012(7) -0.052(6) -0.025(6)
O40 0.091(8) 0.076(7) 0.107(8) -0.012(6) -0.012(7) -0.010(6)
N1 0.019(4) 0.024(5) 0.027(5) -0.001(4) 0.000(4) 0.005(3)
N2 0.021(4) 0.023(5) 0.027(5) -0.005(4) -0.004(4) 0.003(4)
N3 0.017(4) 0.020(5) 0.028(5) -0.003(4) 0.005(4) -0.004(4)
N4 0.023(5) 0.021(5) 0.033(5) 0.002(4) -0.017(4) -0.004(4)
N5 0.020(5) 0.026(5) 0.022(5) -0.008(4) -0.001(4) 0.011(4)
N6 0.025(5) 0.024(5) 0.024(5) -0.008(4) -0.004(4) 0.006(4)
N7 0.027(5) 0.022(5) 0.019(5) -0.007(4) 0.005(4) -0.006(4)
N8 0.023(5) 0.019(5) 0.025(5) -0.001(4) -0.004(4) 0.000(4)
N9 0.020(5) 0.019(5) 0.026(5) -0.003(4) 0.011(4) 0.003(4)
N10 0.013(4) 0.011(4) 0.025(5) -0.003(3) 0.007(3) -0.002(3)
N11 0.028(5) 0.021(5) 0.021(5) -0.001(4) -0.002(4) -0.003(4)
N12 0.015(4) 0.029(5) 0.022(5) 0.000(4) 0.003(4) -0.010(4)
N13 0.022(5) 0.017(4) 0.022(5) -0.002(4) 0.001(4) 0.000(4)
N14 0.017(4) 0.019(5) 0.026(5) 0.000(4) -0.006(4) 0.003(3)
N15 0.017(4) 0.027(5) 0.019(5) 0.004(4) 0.006(4) 0.000(3)
N16 0.009(4) 0.019(4) 0.026(5) 0.001(4) 0.000(3) -0.001(3)
N17 0.019(4) 0.027(5) 0.024(5) -0.002(4) 0.004(4) 0.002(4)
N18 0.022(5) 0.019(5) 0.017(4) 0.001(4) -0.004(4) 0.000(4)
N19 0.018(4) 0.023(5) 0.014(4) 0.001(4) -0.007(3) -0.006(4)
N20 0.007(4) 0.025(5) 0.020(4) -0.002(4) 0.001(3) 0.000(3)
N21 0.011(4) 0.032(5) 0.028(5) 0.004(4) 0.000(4) -0.004(4)
N22 0.026(5) 0.024(5) 0.025(5) -0.008(4) -0.005(4) 0.001(4)
N23 0.028(5) 0.014(5) 0.035(6) 0.006(4) -0.005(4) -0.004(4)
N24 0.016(4) 0.016(4) 0.028(5) 0.001(4) -0.004(4) -0.002(3)
N25 0.011(4) 0.017(5) 0.056(7) -0.001(5) 0.003(4) 0.003(4)
N26 0.014(4) 0.037(6) 0.029(5) 0.004(4) -0.002(4) 0.006(4)
N27 0.032(6) 0.027(6) 0.031(6) -0.009(4) 0.002(4) 0.003(4)
C1 0.033(7) 0.013(5) 0.025(6) -0.009(4) -0.003(5) 0.006(4)
C2 0.024(6) 0.026(6) 0.031(6) -0.007(5) 0.006(5) 0.002(5)
C3 0.019(5) 0.013(5) 0.035(6) -0.002(5) -0.006(5) 0.004(4)
C4 0.028(5) 0.017(5) 0.027(6) -0.006(5) -0.007(5) 0.009(4)
C5 0.021(5) 0.019(5) 0.029(6) -0.013(5) -0.003(5) -0.001(4)
C6 0.026(6) 0.020(6) 0.026(6) -0.006(4) 0.002(5) 0.006(4)
C7 0.020(6) 0.027(6) 0.020(5) -0.010(5) 0.002(4) 0.010(5)
C8 0.016(5) 0.033(6) 0.024(6) -0.008(5) -0.005(4) 0.007(5)
C9 0.010(5) 0.026(6) 0.024(6) -0.006(4) 0.001(4) 0.001(4)
C10 0.019(5) 0.035(6) 0.012(5) 0.004(5) -0.002(4) 0.003(5)
C11 0.013(5) 0.030(6) 0.025(6) -0.006(5) -0.006(4) 0.000(4)
C12 0.017(5) 0.043(7) 0.015(5) -0.005(5) 0.002(4) 0.008(5)
C13 0.030(6) 0.026(6) 0.019(6) -0.001(5) -0.002(5) 0.001(5)
C14 0.010(5) 0.035(6) 0.025(6) 0.003(5) 0.001(4) 0.003(4)
C15 0.025(6) 0.029(6) 0.016(5) 0.002(4) -0.007(4) 0.002(5)
C16 0.024(5) 0.029(5) 0.021(5) 0.009(4) 0.015(4) 0.004(4)
C17 0.021(5) 0.021(5) 0.022(5) -0.006(5) -0.004(4) 0.000(4)
C18 0.024(5) 0.022(5) 0.016(5) -0.002(4) 0.000(4) -0.003(4)
C19 0.020(5) 0.029(6) 0.019(5) 0.002(4) 0.009(4) 0.012(5)
C20 0.014(5) 0.014(5) 0.030(6) -0.004(4) -0.007(4) 0.009(4)
C21 0.020(5) 0.018(5) 0.018(5) -0.005(4) 0.003(4) 0.003(4)
C22 0.025(6) 0.016(5) 0.024(6) -0.003(4) 0.006(4) -0.007(4)
C23 0.024(5) 0.020(6) 0.022(6) -0.005(4) 0.006(4) 0.002(4)
C24 0.016(5) 0.025(6) 0.025(6) -0.009(5) -0.011(4) 0.012(4)
C25 0.021(6) 0.032(6) 0.024(6) -0.005(5) 0.004(4) -0.004(5)
C26 0.021(5) 0.023(6) 0.021(6) 0.005(4) -0.006(4) -0.006(4)
C27 0.036(6) 0.025(6) 0.018(5) -0.007(4) 0.001(5) 0.000(5)
C28 0.020(3) 0.017(3) 0.017(3) -0.004(2) -0.001(3) -0.004(2)
C29 0.027(6) 0.023(6) 0.020(5) 0.004(4) 0.003(4) -0.006(4)
C30 0.024(6) 0.019(5) 0.021(6) 0.002(4) -0.005(4) 0.001(4)
C31 0.016(5) 0.017(5) 0.023(5) 0.003(4) 0.002(4) -0.004(4)
C32 0.016(5) 0.024(6) 0.035(6) 0.001(5) -0.007(5) 0.008(4)
C33 0.030(6) 0.038(7) 0.026(6) 0.002(5) -0.002(5) 0.006(5)
C34 0.023(6) 0.016(5) 0.028(6) 0.001(4) -0.008(5) 0.011(4)
C35 0.031(6) 0.016(5) 0.032(7) -0.001(5) -0.007(5) -0.008(5)
C36 0.018(5) 0.020(5) 0.027(6) -0.002(4) -0.003(4) -0.002(4)

loop_
_atom_type_symbol
_atom_type_description
_atom_type_scat_dispersion_real
_atom_type_scat_dispersion_imag
_atom_type_scat_source
C C 0.0033 0.0016 'International Tables Vol C Tables 4.2.6.8 and 6.1.1.4'
H H 0.0000 0.0000 'International Tables Vol C Tables 4.2.6.8 and 6.1.1.4'
N N 0.0061 0.0033 'International Tables Vol C Tables 4.2.6.8 and 6.1.1.4'
O O 0.0106 0.0060 'International Tables Vol C Tables 4.2.6.8 and 6.1.1.4'
Ce Ce -0.2486 2.6331 'International Tables Vol C Tables 4.2.6.8 and 6.1.1.4'
Re Re -1.0185 7.2310 'International Tables Vol C Tables 4.2.6.8 and 6.1.1.4'

loop_
_geom_angle_atom_site_label_1
_geom_angle_atom_site_label_2
_geom_angle_atom_site_label_3
_geom_angle
_geom_angle_site_symmetry_1
_geom_angle_site_symmetry_3
_geom_angle_publ_flag
O23 Ce1 O3 149.2(2) . . ?
O23 Ce1 O16 115.3(2) . . ?
O3 Ce1 O16 76.6(2) . . ?
O23 Ce1 O22 138.3(3) . . ?
O3 Ce1 O22 71.0(3) . . ?
O16 Ce1 O22 74.8(3) . . ?
O23 Ce1 O1 103.0(2) . . ?
O3 Ce1 O1 74.7(2) . . ?
O16 Ce1 O1 140.7(2) . . ?
O22 Ce1 O1 70.8(2) . . ?
O23 Ce1 O5 86.6(2) . . ?
O3 Ce1 O5 71.6(2) . . ?
O16 Ce1 O5 67.2(3) . . ?
O22 Ce1 O5 131.4(3) . . ?
O1 Ce1 O5 126.0(2) . . ?
O23 Ce1 O14 81.1(2) . . ?
O3 Ce1 O14 128.8(3) . . ?
O16 Ce1 O14 67.8(3) . . ?
O22 Ce1 O14 65.1(2) . . ?
O1 Ce1 O14 112.2(2) . . ?
O5 Ce1 O14 121.8(2) . . ?
O23 Ce1 O27 72.2(2) . . ?
O3 Ce1 O27 79.5(2) . . ?
O16 Ce1 O27 134.3(3) . . ?
O22 Ce1 O27 131.4(2) . . ?
O1 Ce1 O27 64.6(2) . . ?
O5 Ce1 O27 68.6(2) . . ?
O14 Ce1 O27 151.0(3) . . ?
O23 Ce1 O13 67.9(2) . . ?
O3 Ce1 O13 135.0(2) . . ?
O16 Ce1 O13 115.8(3) . . ?
O22 Ce1 O13 71.4(3) . . ?
O1 Ce1 O13 70.1(2) . . ?
O5 Ce1 O13 153.3(2) . . ?
O14 Ce1 O13 48.7(2) . . ?
O27 Ce1 O13 108.7(2) . . ?
O23 Ce1 O17 67.0(2) . . ?
O3 Ce1 O17 117.0(2) . . ?
O16 Ce1 O17 48.4(2) . . ?
O22 Ce1 O17 112.0(2) . . ?
O1 Ce1 O17 168.2(2) . . ?
O5 Ce1 O17 61.5(2) . . ?
O14 Ce1 O17 61.3(2) . . ?
O27 Ce1 O17 115.6(2) . . ?
O13 Ce1 O17 99.5(2) . . ?
O12 Ce2 O24 149.7(2) . . ?
O12 Ce2 O26 72.3(3) . . ?
O24 Ce2 O26 137.7(3) . . ?
O12 Ce2 O25 139.7(2) . . ?
O24 Ce2 O25 67.6(2) . . ?
O26 Ce2 O25 71.0(3) . . ?
O12 Ce2 O2 72.8(3) . . ?
O24 Ce2 O2 110.9(2) . . ?
O26 Ce2 O2 67.5(3) . . ?
O25 Ce2 O2 78.3(2) . . ?
O12 Ce2 O20 115.9(2) . . ?
O24 Ce2 O20 78.4(2) . . ?
O26 Ce2 O20 83.9(3) . . ?
O25 Ce2 O20 76.0(2) . . ?
O2 Ce2 O20 146.4(2) . . ?
O12 Ce2 O28 79.7(2) . . ?
O24 Ce2 O28 74.7(2) . . ?
O26 Ce2 O28 132.3(3) . . ?
O25 Ce2 O28 114.4(2) . . ?
O2 Ce2 O28 67.8(2) . . ?
O20 Ce2 O28 143.6(2) . . ?
O12 Ce2 O19 66.9(2) . . ?
O24 Ce2 O19 119.6(2) . . ?
O26 Ce2 O19 71.5(3) . . ?
O25 Ce2 O19 115.1(3) . . ?
O2 Ce2 O19 129.1(2) . . ?
O20 Ce2 O19 49.0(2) . . ?
O28 Ce2 O19 130.1(3) . . ?
O12 Ce2 O10 84.3(2) . . ?
O24 Ce2 O10 72.4(2) . . ?
O26 Ce2 O10 140.0(3) . . ?
O25 Ce2 O10 135.5(2) . . ?
O2 Ce2 O10 135.8(2) . . ?
O20 Ce2 O10 77.7(2) . . ?
O28 Ce2 O10 71.2(2) . . ?
O19 Ce2 O10 69.5(3) . . ?
O30 Re1 O29 108.2(5) . . ?
O30 Re1 O28 109.4(4) . . ?
O29 Re1 O28 109.4(4) . . ?
O30 Re1 O27 108.5(4) . . ?
O29 Re1 O27 109.3(4) . . ?
O28 Re1 O27 111.9(4) . . ?
O31 Re2 O33 107.1(7) . . ?
O31 Re2 O34 113.7(6) . . ?
O33 Re2 O34 108.8(6) . . ?
O31 Re2 O32 112.3(7) . . ?
O33 Re2 O32 97.7(7) . . ?
O34 Re2 O32 115.6(6) . . ?
O38 Re3 O36 109.5(4) . . ?
O38 Re3 O37 109.0(3) . . ?
O36 Re3 O37 110.8(4) . . ?
O38 Re3 O35 107.2(4) . . ?
O36 Re3 O35 109.6(4) . . ?
O37 Re3 O35 110.7(4) . . ?
C1 O1 Ce1 139.7(7) . . ?
C4 O2 Ce2 137.8(7) . . ?
C7 O3 Ce1 134.4(7) . . ?
C13 O5 Ce1 164.5(7) . . ?
C28 O10 Ce2 148.4(7) . . ?
C34 O12 Ce2 133.1(7) . . ?
N25 O13 Ce1 96.3(6) . . ?
N25 O14 Ce1 99.4(6) . . ?
N26 O16 Ce1 101.7(6) . . ?
N26 O17 Ce1 92.8(6) . . ?
N27 O19 Ce2 95.8(6) . . ?
N27 O20 Ce2 97.5(6) . . ?
Ce1 O22 H22A 88.2 . . ?
Ce1 O22 H22B 133.2 . . ?
H22A O22 H22B 95.7 . . ?
Ce1 O23 H23A 113.9 . . ?
Ce1 O23 H23B 126.4 . . ?
H23A O23 H23B 100.7 . . ?
Ce2 O24 H24A 122.7 . . ?
Ce2 O24 H24B 128.6 . . ?
H24A O24 H24B 99.4 . . ?
Ce2 O25 H25A 147.3 . . ?
Ce2 O25 H25B 105.7 . . ?
H25A O25 H25B 95.8 . . ?
Ce2 O26 H26A 120.1 . . ?
Ce2 O26 H26B 130.9 . . ?
H26A O26 H26B 103.3 . . ?
Re1 O27 Ce1 143.4(4) . . ?
Re1 O28 Ce2 141.7(4) . . ?
H39A O39 H39B 101.3 . . ?
C1 N1 C3 112.4(9) . . ?
C1 N1 C35 123.3(9) . . ?
C3 N1 C35 119.6(9) . . ?
C1 N2 C2 112.4(9) . . ?
C1 N2 C5 125.1(9) . . ?
C2 N2 C5 121.9(9) . . ?
C4 N3 C6 121.1(9) . . ?
C4 N3 C2 110.4(9) . . ?
C6 N3 C2 123.1(9) . . ?
C4 N4 C36 125.2(9) . . ?
C4 N4 C3 111.4(9) . . ?
C36 N4 C3 123.1(9) . . ?
C7 N5 C5 121.2(9) . . ?
C7 N5 C9 113.3(9) . . ?
C5 N5 C9 125.1(8) . . ?
C7 N6 C11 122.9(9) . . ?
C7 N6 C8 112.2(9) . . ?
C11 N6 C8 124.8(9) . . ?
C10 N7 C12 121.2(9) . . ?
C10 N7 C8 111.4(9) . . ?
C12 N7 C8 126.1(9) . . ?
C10 N8 C6 122.4(9) . . ?
C10 N8 C9 112.7(8) . . ?
C6 N8 C9 124.2(9) . . ?
C13 N9 C11 123.9(10) . . ?
C13 N9 C15 110.6(9) . . ?
C11 N9 C15 125.5(9) . . ?
C13 N10 C17 120.8(8) . . ?
C13 N10 C14 110.0(8) . . ?
C17 N10 C14 123.3(8) . . ?
C16 N11 C14 113.7(9) . . ?
C16 N11 C18 121.5(9) . . ?
C14 N11 C18 123.8(9) . . ?
C16 N12 C12 121.8(9) . . ?
C16 N12 C15 111.6(9) . . ?
C12 N12 C15 126.3(9) . . ?
C19 N13 C17 123.2(9) . . ?
C19 N13 C21 111.5(9) . . ?
C17 N13 C21 122.7(9) . . ?
C19 N14 C23 122.5(9) . . ?
C19 N14 C20 112.0(9) . . ?
C23 N14 C20 125.3(9) . . ?
C22 N15 C20 111.0(9) . . ?
C22 N15 C24 120.3(9) . . ?
C20 N15 C24 125.9(9) . . ?
C22 N16 C18 124.1(8) . . ?
C22 N16 C21 111.7(9) . . ?
C18 N16 C21 124.1(8) . . ?
C25 N17 C27 111.1(9) . . ?
C25 N17 C23 121.8(9) . . ?
C27 N17 C23 126.6(9) . . ?
C25 N18 C26 112.2(9) . . ?
C25 N18 C29 122.0(9) . . ?
C26 N18 C29 125.3(8) . . ?
C28 N19 C30 121.8(8) . . ?
C28 N19 C26 111.6(8) . . ?
C30 N19 C26 118.6(8) . . ?
C28 N20 C24 124.4(8) . . ?
C28 N20 C27 111.9(9) . . ?
C24 N20 C27 123.4(8) . . ?
C31 N21 C33 113.6(9) . . ?
C31 N21 C29 121.6(8) . . ?
C33 N21 C29 123.8(9) . . ?
C31 N22 C35 121.6(9) . . ?
C31 N22 C32 112.5(9) . . ?
C35 N22 C32 121.3(9) . . ?
C34 N23 C32 112.0(9) . . ?
C34 N23 C36 118.6(9) . . ?
C32 N23 C36 127.9(9) . . ?
C34 N24 C30 121.9(9) . . ?
C34 N24 C33 112.1(9) . . ?
C30 N24 C33 125.4(9) . . ?
O15 N25 O14 124.7(10) . . ?
O15 N25 O13 119.8(10) . . ?
O14 N25 O13 115.6(9) . . ?
O18 N26 O17 122.5(10) . . ?
O18 N26 O16 121.0(9) . . ?
O17 N26 O16 116.5(9) . . ?
O21 N27 O20 122.1(10) . . ?
O21 N27 O19 120.4(10) . . ?
O20 N27 O19 117.5(9) . . ?
O1 C1 N1 127.2(10) . . ?
O1 C1 N2 124.5(10) . . ?
N1 C1 N2 108.3(9) . . ?
N2 C2 N3 114.7(9) . . ?
N2 C2 C3 101.6(8) . . ?
N3 C2 C3 102.5(8) . . ?
N2 C2 H2 112.4 . . ?
N3 C2 H2 112.4 . . ?
C3 C2 H2 112.4 . . ?
N1 C3 N4 113.3(9) . . ?
N1 C3 C2 102.0(9) . . ?
N4 C3 C2 103.4(9) . . ?
N1 C3 H3 112.4 . . ?
N4 C3 H3 112.4 . . ?
C2 C3 H3 112.4 . . ?
O2 C4 N3 126.0(11) . . ?
O2 C4 N4 124.6(10) . . ?
N3 C4 N4 109.4(9) . . ?
N5 C5 N2 116.0(8) . . ?
N5 C5 H5A 108.3 . . ?
N2 C5 H5A 108.3 . . ?
N5 C5 H5B 108.3 . . ?
N2 C5 H5B 108.3 . . ?
H5A C5 H5B 107.4 . . ?
N8 C6 N3 114.1(9) . . ?
N8 C6 H6A 108.7 . . ?
N3 C6 H6A 108.7 . . ?
N8 C6 H6B 108.7 . . ?
N3 C6 H6B 108.7 . . ?
H6A C6 H6B 107.6 . . ?
O3 C7 N5 126.6(11) . . ?
O3 C7 N6 124.7(10) . . ?
N5 C7 N6 108.5(9) . . ?
N7 C8 N6 113.1(9) . . ?
N7 C8 C9 104.3(8) . . ?
N6 C8 C9 103.5(9) . . ?
N7 C8 H8 111.8 . . ?
N6 C8 H8 111.8 . . ?
C9 C8 H8 111.8 . . ?
N8 C9 N5 113.4(9) . . ?
N8 C9 C8 103.9(8) . . ?
N5 C9 C8 102.4(8) . . ?
N8 C9 H9 112.2 . . ?
N5 C9 H9 112.2 . . ?
C8 C9 H9 112.2 . . ?
O4 C10 N8 126.5(10) . . ?
O4 C10 N7 125.8(10) . . ?
N8 C10 N7 107.7(9) . . ?
N9 C11 N6 114.3(9) . . ?
N9 C11 H11A 108.7 . . ?
N6 C11 H11A 108.7 . . ?
N9 C11 H11B 108.7 . . ?
N6 C11 H11B 108.7 . . ?
H11A C11 H11B 107.6 . . ?
N12 C12 N7 113.5(9) . . ?
N12 C12 H12A 108.9 . . ?
N7 C12 H12A 108.9 . . ?
N12 C12 H12B 108.9 . . ?
N7 C12 H12B 108.9 . . ?
H12A C12 H12B 107.7 . . ?
O5 C13 N9 126.0(10) . . ?
O5 C13 N10 123.8(10) . . ?
N9 C13 N10 110.3(10) . . ?
N11 C14 N10 113.9(9) . . ?
N11 C14 C15 102.6(8) . . ?
N10 C14 C15 103.4(9) . . ?
N11 C14 H14 112.1 . . ?
N10 C14 H14 112.1 . . ?
C15 C14 H14 112.1 . . ?
N9 C15 N12 113.0(9) . . ?
N9 C15 C14 103.8(9) . . ?
N12 C15 C14 104.3(8) . . ?
N9 C15 H15 111.7 . . ?
N12 C15 H15 111.7 . . ?
C14 C15 H15 111.7 . . ?
O6 C16 N12 126.6(10) . . ?
O6 C16 N11 127.4(11) . . ?
N12 C16 N11 106.0(9) . . ?
N13 C17 N10 114.4(9) . . ?
N13 C17 H17A 108.7 . . ?
N10 C17 H17A 108.7 . . ?
N13 C17 H17B 108.7 . . ?
N10 C17 H17B 108.7 . . ?
H17A C17 H17B 107.6 . . ?
N16 C18 N11 115.1(8) . . ?
N16 C18 H18A 108.5 . . ?
N11 C18 H18A 108.5 . . ?
N16 C18 H18B 108.5 . . ?
N11 C18 H18B 108.5 . . ?
H18A C18 H18B 107.5 . . ?
O7 C19 N14 124.9(9) . . ?
O7 C19 N13 126.7(10) . . ?
N14 C19 N13 108.3(9) . . ?
N15 C20 N14 115.1(8) . . ?
N15 C20 C21 103.1(8) . . ?
N14 C20 C21 102.3(8) . . ?
N15 C20 H20 111.9 . . ?
N14 C20 H20 111.9 . . ?
C21 C20 H20 111.9 . . ?
N13 C21 N16 114.5(8) . . ?
N13 C21 C20 103.0(8) . . ?
N16 C21 C20 102.1(8) . . ?
N13 C21 H21 112.1 . . ?
N16 C21 H21 112.1 . . ?
C20 C21 H21 112.1 . . ?
O8 C22 N16 125.0(10) . . ?
O8 C22 N15 125.2(10) . . ?
N16 C22 N15 109.6(9) . . ?
N17 C23 N14 115.4(8) . . ?
N17 C23 H23C 108.4 . . ?
N14 C23 H23C 108.4 . . ?
N17 C23 H23D 108.4 . . ?
N14 C23 H23D 108.4 . . ?
H23C C23 H23D 107.5 . . ?
N15 C24 N20 114.5(9) . . ?
N15 C24 H24C 108.6 . . ?
N20 C24 H24C 108.6 . . ?
N15 C24 H24D 108.6 . . ?
N20 C24 H24D 108.6 . . ?
H24C C24 H24D 107.6 . . ?
O9 C25 N18 124.2(10) . . ?
O9 C25 N17 127.3(11) . . ?
N18 C25 N17 108.3(9) . . ?
N18 C26 N19 112.6(9) . . ?
N18 C26 C27 103.3(8) . . ?
N19 C26 C27 104.8(8) . . ?
N18 C26 H26 111.9 . . ?
N19 C26 H26 111.9 . . ?
C27 C26 H26 111.9 . . ?
N17 C27 N20 114.4(9) . . ?
N17 C27 C26 104.9(9) . . ?
N20 C27 C26 102.2(9) . . ?
N17 C27 H27 111.6 . . ?
N20 C27 H27 111.6 . . ?
C26 C27 H27 111.6 . . ?
O10 C28 N19 126.0(10) . . ?
O10 C28 N20 124.9(9) . . ?
N19 C28 N20 109.1(9) . . ?
N18 C29 N21 114.1(8) . . ?
N18 C29 H29A 108.7 . . ?
N21 C29 H29A 108.7 . . ?
N18 C29 H29B 108.7 . . ?
N21 C29 H29B 108.7 . . ?
H29A C29 H29B 107.6 . . ?
N24 C30 N19 113.6(9) . . ?
N24 C30 H30A 108.8 . . ?
N19 C30 H30A 108.8 . . ?
N24 C30 H30B 108.8 . . ?
N19 C30 H30B 108.8 . . ?
H30A C30 H30B 107.7 . . ?
O11 C31 N22 125.9(10) . . ?
O11 C31 N21 126.7(10) . . ?
N22 C31 N21 107.3(9) . . ?
N23 C32 N22 114.7(10) . . ?
N23 C32 C33 103.2(9) . . ?
N22 C32 C33 103.5(8) . . ?
N23 C32 H32 111.6 . . ?
N22 C32 H32 111.6 . . ?
C33 C32 H32 111.6 . . ?
N21 C33 N24 112.8(9) . . ?
N21 C33 C32 102.1(9) . . ?
N24 C33 C32 102.1(9) . . ?
N21 C33 H33 112.9 . . ?
N24 C33 H33 112.9 . . ?
C32 C33 H33 112.9 . . ?
O12 C34 N24 125.2(10) . . ?
O12 C34 N23 126.2(10) . . ?
N24 C34 N23 108.4(10) . . ?
N22 C35 N1 113.3(9) . . ?
N22 C35 H35A 108.9 . . ?
N1 C35 H35A 108.9 . . ?
N22 C35 H35B 108.9 . . ?
N1 C35 H35B 108.9 . . ?
H35A C35 H35B 107.7 . . ?
N4 C36 N23 113.9(9) . . ?
N4 C36 H36A 108.8 . . ?
N23 C36 H36A 108.8 . . ?
N4 C36 H36B 108.8 . . ?
N23 C36 H36B 108.8 . . ?
H36A C36 H36B 107.7 . . ?

loop_
_geom_bond_atom_site_label_1
_geom_bond_atom_site_label_2
_geom_bond_distance
_geom_bond_site_symmetry_2
_geom_bond_publ_flag
Ce1 O23 2.469(8) . ?
Ce1 O3 2.518(7) . ?
Ce1 O16 2.519(8) . ?
Ce1 O22 2.551(8) . ?
Ce1 O1 2.596(7) . ?
Ce1 O5 2.599(8) . ?
Ce1 O14 2.609(8) . ?
Ce1 O27 2.631(7) . ?
Ce1 O13 2.635(8) . ?
Ce1 O17 2.739(8) . ?
Ce2 O12 2.446(8) . ?
Ce2 O24 2.469(7) . ?
Ce2 O26 2.479(8) . ?
Ce2 O25 2.516(7) . ?
Ce2 O2 2.565(7) . ?
Ce2 O20 2.587(8) . ?
Ce2 O28 2.589(7) . ?
Ce2 O19 2.605(8) . ?
Ce2 O10 2.607(7) . ?
Re1 O30 1.712(8) . ?
Re1 O29 1.714(8) . ?
Re1 O28 1.729(7) . ?
Re1 O27 1.735(7) . ?
Re2 O31 1.694(14) . ?
Re2 O33 1.710(12) . ?
Re2 O34 1.730(11) . ?
Re2 O32 1.779(15) . ?
Re3 O38 1.714(7) . ?
Re3 O36 1.727(8) . ?
Re3 O37 1.741(7) . ?
Re3 O35 1.738(8) . ?
O1 C1 1.253(13) . ?
O2 C4 1.226(13) . ?
O3 C7 1.213(13) . ?
O4 C10 1.207(13) . ?
O5 C13 1.249(14) . ?
O6 C16 1.210(14) . ?
O7 C19 1.237(14) . ?
O8 C22 1.253(13) . ?
O9 C25 1.222(13) . ?
O10 C28 1.237(12) . ?
O11 C31 1.204(12) . ?
O12 C34 1.209(13) . ?
O13 N25 1.313(12) . ?
O14 N25 1.245(12) . ?
O15 N25 1.201(13) . ?
O16 N26 1.302(12) . ?
O17 N26 1.241(12) . ?
O18 N26 1.222(13) . ?
O19 N27 1.276(13) . ?
O20 N27 1.246(13) . ?
O21 N27 1.221(12) . ?
O22 H22A 0.8216 . ?
O22 H22B 0.9574 . ?
O23 H23A 0.7875 . ?
O23 H23B 0.8816 . ?
O24 H24A 0.9052 . ?
O24 H24B 0.7788 . ?
O25 H25A 0.7909 . ?
O25 H25B 0.9350 . ?
O26 H26A 0.8503 . ?
O26 H26B 0.8307 . ?
O39 H39A 0.8042 . ?
O39 H39B 0.8502 . ?
N1 C1 1.331(15) . ?
N1 C3 1.451(13) . ?
N1 C35 1.469(15) . ?
N2 C1 1.355(15) . ?
N2 C2 1.444(14) . ?
N2 C5 1.450(15) . ?
N3 C4 1.353(15) . ?
N3 C6 1.447(14) . ?
N3 C2 1.501(14) . ?
N4 C4 1.394(15) . ?
N4 C36 1.441(14) . ?
N4 C3 1.451(13) . ?
N5 C7 1.343(13) . ?
N5 C5 1.437(14) . ?
N5 C9 1.472(14) . ?
N6 C7 1.363(15) . ?
N6 C11 1.447(14) . ?
N6 C8 1.468(14) . ?
N7 C10 1.395(14) . ?
N7 C12 1.453(15) . ?
N7 C8 1.459(14) . ?
N8 C10 1.383(14) . ?
N8 C6 1.410(14) . ?
N8 C9 1.445(13) . ?
N9 C13 1.341(14) . ?
N9 C11 1.436(14) . ?
N9 C15 1.451(14) . ?
N10 C13 1.374(14) . ?
N10 C17 1.427(13) . ?
N10 C14 1.455(14) . ?
N11 C16 1.394(14) . ?
N11 C14 1.440(14) . ?
N11 C18 1.461(14) . ?
N12 C16 1.385(15) . ?
N12 C12 1.438(13) . ?
N12 C15 1.469(14) . ?
N13 C19 1.374(14) . ?
N13 C17 1.419(14) . ?
N13 C21 1.454(13) . ?
N14 C19 1.368(14) . ?
N14 C23 1.447(14) . ?
N14 C20 1.462(13) . ?
N15 C22 1.372(14) . ?
N15 C20 1.431(12) . ?
N15 C24 1.432(14) . ?
N16 C22 1.334(14) . ?
N16 C18 1.436(13) . ?
N16 C21 1.456(12) . ?
N17 C25 1.375(15) . ?
N17 C27 1.437(14) . ?
N17 C23 1.441(14) . ?
N18 C25 1.368(14) . ?
N18 C26 1.441(13) . ?
N18 C29 1.446(14) . ?
N19 C28 1.355(13) . ?
N19 C30 1.460(13) . ?
N19 C26 1.467(14) . ?
N20 C28 1.366(13) . ?
N20 C24 1.444(14) . ?
N20 C27 1.491(14) . ?
N21 C31 1.388(14) . ?
N21 C33 1.460(14) . ?
N21 C29 1.463(14) . ?
N22 C31 1.374(14) . ?
N22 C35 1.456(14) . ?
N22 C32 1.466(14) . ?
N23 C34 1.389(14) . ?
N23 C32 1.431(14) . ?
N23 C36 1.445(14) . ?
N24 C34 1.352(14) . ?
N24 C30 1.440(13) . ?
N24 C33 1.482(15) . ?
C2 C3 1.543(17) . ?
C2 H2 0.9800 . ?
C3 H3 0.9800 . ?
C5 H5A 0.9700 . ?
C5 H5B 0.9700 . ?
C6 H6A 0.9700 . ?
C6 H6B 0.9700 . ?
C8 C9 1.537(15) . ?
C8 H8 0.9800 . ?
C9 H9 0.9800 . ?
C11 H11A 0.9700 . ?
C11 H11B 0.9700 . ?
C12 H12A 0.9700 . ?
C12 H12B 0.9700 . ?
C14 C15 1.521(15) . ?
C14 H14 0.9800 . ?
C15 H15 0.9800 . ?
C17 H17A 0.9700 . ?
C17 H17B 0.9700 . ?
C18 H18A 0.9700 . ?
C18 H18B 0.9700 . ?
C20 C21 1.548(15) . ?
C20 H20 0.9800 . ?
C21 H21 0.9800 . ?
C23 H23C 0.9700 . ?
C23 H23D 0.9700 . ?
C24 H24C 0.9700 . ?
C24 H24D 0.9700 . ?
C26 C27 1.520(15) . ?
C26 H26 0.9800 . ?
C27 H27 0.9800 . ?
C29 H29A 0.9700 . ?
C29 H29B 0.9700 . ?
C30 H30A 0.9700 . ?
C30 H30B 0.9700 . ?
C32 C33 1.566(17) . ?
C32 H32 0.9800 . ?
C33 H33 0.9800 . ?
C35 H35A 0.9700 . ?
C35 H35B 0.9700 . ?
C36 H36A 0.9700 . ?
C36 H36B 0.9700 . ?

loop_
_geom_hbond_atom_site_label_D
_geom_hbond_atom_site_label_H
_geom_hbond_atom_site_label_A
_geom_hbond_distance_DH
_geom_hbond_distance_HA
_geom_hbond_distance_DA
_geom_hbond_angle_DHA
_geom_hbond_site_symmetry_A
O22 H22A O3 0.82 2.49 2.945(11) 116.4 .
O22 H22B O35 0.96 1.77 2.722(12) 172.5 .
O23 H23A O7 0.79 2.00 2.740(10) 155.9 .
O23 H23B O11 0.88 1.92 2.713(10) 148.8 .
O24 H24A O8 0.91 1.84 2.688(10) 155.2 .
O25 H25A O7 0.79 2.11 2.746(10) 137.7 1_455
O26 H26A O9 0.85 1.87 2.619(11) 146.3 1_455
O39 H39A O40 0.80 2.00 2.79(2) 169.7 1_455
